data_2229117
loop_
_publ_author_name
'Mohd Lair, Nooraziah'
'Khaledi, Hamid'
'Mohd Ali, Hapipah'

_publ_section_title
;
 (<i>E</i>)-<i>N</i>'-(2,4-Dihydroxybenzylidene)-4-nitrobenzohydrazide
;
_journal_coeditor_code IS2667
_journal_issue 2
_journal_name_full 'Acta Crystallographica Section E'
_journal_page_first o459
_journal_paper_doi 10.1107/S1600536811002224
_journal_volume 67
_journal_year 2011
_chemical_formula_iupac 'C14 H11 N3 O5'
_chemical_formula_moiety 'C14 H11 N3 O5'
_chemical_formula_sum 'C14 H11 N3 O5'
_chemical_formula_weight 301.26
_chemical_name_systematic
;
(<i>E</i>)-<i>N</i>'-(2,4-Dihydroxybenzylidene)-4-nitrobenzohydrazide
;
_space_group_IT_number 14
_symmetry_cell_setting monoclinic
_symmetry_space_group_name_Hall '-P 2ybc'
_symmetry_space_group_name_H-M 'P 1 21/c 1'
_atom_sites_solution_hydrogens geom
_atom_sites_solution_primary direct
_atom_sites_solution_secondary difmap
_audit_creation_method SHELXL-97
_cell_angle_alpha 90.00
_cell_angle_beta 96.7320(10)
_cell_angle_gamma 90.00
_cell_formula_units_Z 4
_cell_length_a 8.02480(10)
_cell_length_b 12.5674(2)
_cell_length_c 12.8770(2)
_cell_measurement_reflns_used 3471
_cell_measurement_temperature 100(2)
_cell_measurement_theta_max 30.42
_cell_measurement_theta_min 3.19
_cell_volume 1289.70(3)
_computing_cell_refinement 'SAINT (Bruker, 2007)'
_computing_data_collection 'APEX2 (Bruker, 2007)'
_computing_data_reduction 'SAINT (Bruker, 2007)'
_computing_molecular_graphics 'X-SEED (Barbour, 2001)'
_computing_publication_material 'SHELXL97 (Sheldrick, 2008) and publCIF (Westrip, 2010)'
_computing_structure_refinement 'SHELXL97 (Sheldrick, 2008)'
_computing_structure_solution 'SHELXS97 (Sheldrick, 2008)'
_diffrn_ambient_temperature 100(2)
_diffrn_measured_fraction_theta_full 1.000
_diffrn_measured_fraction_theta_max 1.000
_diffrn_measurement_device_type 'Bruker APEXII CCD'
_diffrn_measurement_method '\f and \w'
_diffrn_radiation_monochromator graphite
_diffrn_radiation_source 'fine-focus sealed tube'
_diffrn_radiation_type MoK\a
_diffrn_radiation_wavelength 0.71073
_diffrn_reflns_av_R_equivalents 0.0266
_diffrn_reflns_av_sigmaI/netI 0.0225
_diffrn_reflns_limit_h_max 9
_diffrn_reflns_limit_h_min -9
_diffrn_reflns_limit_k_max 12
_diffrn_reflns_limit_k_min -15
_diffrn_reflns_limit_l_max 15
_diffrn_reflns_limit_l_min -15
_diffrn_reflns_number 10373
_diffrn_reflns_theta_full 25.49
_diffrn_reflns_theta_max 25.49
_diffrn_reflns_theta_min 2.27
_exptl_absorpt_coefficient_mu 0.121
_exptl_absorpt_correction_T_max 0.9904
_exptl_absorpt_correction_T_min 0.9751
_exptl_absorpt_correction_type multi-scan
_exptl_absorpt_process_details '(<i>SADABS</i>; Sheldrick, 1996)'
_exptl_crystal_colour orange
_exptl_crystal_density_diffrn 1.552
_exptl_crystal_density_method 'not measured'
_exptl_crystal_description block
_exptl_crystal_F_000 624
_exptl_crystal_size_max 0.21
_exptl_crystal_size_mid 0.15
_exptl_crystal_size_min 0.08
_refine_diff_density_max 0.217
_refine_diff_density_min -0.265
_refine_ls_extinction_method none
_refine_ls_goodness_of_fit_ref 1.046
_refine_ls_hydrogen_treatment mixed
_refine_ls_matrix_type full
_refine_ls_number_parameters 208
_refine_ls_number_reflns 2398
_refine_ls_number_restraints 3
_refine_ls_restrained_S_all 1.046
_refine_ls_R_factor_all 0.0415
_refine_ls_R_factor_gt 0.0337
_refine_ls_shift/su_max 0.001
_refine_ls_shift/su_mean 0.000
_refine_ls_structure_factor_coef Fsqd
_refine_ls_weighting_details 'calc w=1/[\s^2^(Fo^2^)+(0.0584P)^2^+0.2741P] where P=(Fo^2^+2Fc^2^)/3'
_refine_ls_weighting_scheme calc
_refine_ls_wR_factor_gt 0.0919
_refine_ls_wR_factor_ref 0.0993
_reflns_number_gt 2004
_reflns_number_total 2398
_reflns_threshold_expression I>2sigma(I)
_cod_data_source_file is2667.cif
_cod_data_source_block I
_cod_original_sg_symbol_H-M 'P 21/c'
_cod_database_code 2229117
_cod_database_fobs_code 2229117

loop_
_symmetry_equiv_pos_as_xyz
'x, y, z'
'-x, y+1/2, -z+1/2'
'-x, -y, -z'
'x, -y-1/2, z-1/2'

loop_
_atom_site_type_symbol
_atom_site_label
_atom_site_fract_x
_atom_site_fract_y
_atom_site_fract_z
_atom_site_U_iso_or_equiv
_atom_site_adp_type
_atom_site_calc_flag
_atom_site_refinement_flags
_atom_site_occupancy
_atom_site_disorder_assembly
_atom_site_disorder_group
O O1 0.01817(13) 0.64009(9) 1.21087(8) 0.0250(3) Uani d D 1 . .
H H1 0.073(2) 0.5985(14) 1.1740(14) 0.038 Uiso d D 1 . .
O O2 -0.25926(12) 0.97321(8) 1.19160(8) 0.0200(2) Uani d D 1 . .
H H2A -0.271(2) 0.9547(14) 1.2529(12) 0.030 Uiso d D 1 . .
O O3 0.31162(13) 0.40161(8) 1.11922(8) 0.0232(3) Uani d . 1 . .
O O4 0.70514(13) 0.04460(8) 0.83143(8) 0.0287(3) Uani d . 1 . .
O O5 0.69197(12) 0.15345(9) 0.70111(8) 0.0248(3) Uani d . 1 . .
N N1 0.15626(13) 0.57805(9) 1.04095(9) 0.0180(3) Uani d . 1 . .
N N2 0.23932(14) 0.50897(9) 0.98041(9) 0.0173(3) Uani d D 1 . .
H H2B 0.2412(19) 0.5289(12) 0.9163(11) 0.021 Uiso d D 1 . .
N N3 0.66607(14) 0.13011(10) 0.79089(9) 0.0193(3) Uani d . 1 . .
C C1 -0.02829(16) 0.72791(11) 1.15383(11) 0.0170(3) Uani d . 1 . .
C C2 -0.11597(16) 0.80504(11) 1.20227(11) 0.0171(3) Uani d . 1 . .
H H2 -0.1393 0.7950 1.2722 0.021 Uiso calc R 1 . .
C C3 -0.16953(16) 0.89687(11) 1.14835(11) 0.0168(3) Uani d . 1 . .
C C4 -0.13465(16) 0.91253(11) 1.04548(11) 0.0182(3) Uani d . 1 . .
H H4 -0.1708 0.9756 1.0088 0.022 Uiso calc R 1 . .
C C5 -0.04773(16) 0.83605(11) 0.99795(11) 0.0178(3) Uani d . 1 . .
H H5 -0.0243 0.8472 0.9282 0.021 Uiso calc R 1 . .
C C6 0.00759(16) 0.74153(11) 1.04988(11) 0.0165(3) Uani d . 1 . .
C C7 0.09681(16) 0.66335(11) 0.99533(11) 0.0178(3) Uani d . 1 . .
H H7 0.1119 0.6752 0.9242 0.021 Uiso calc R 1 . .
C C8 0.31525(16) 0.42271(11) 1.02595(11) 0.0162(3) Uani d . 1 . .
C C9 0.40734(15) 0.35067(11) 0.95936(10) 0.0156(3) Uani d . 1 . .
C C10 0.44714(16) 0.37683(11) 0.85999(11) 0.0171(3) Uani d . 1 . .
H H10 0.4134 0.4436 0.8299 0.020 Uiso calc R 1 . .
C C11 0.53565(16) 0.30596(11) 0.80500(11) 0.0178(3) Uani d . 1 . .
H H11 0.5651 0.3237 0.7378 0.021 Uiso calc R 1 . .
C C12 0.58004(16) 0.20868(11) 0.85038(11) 0.0171(3) Uani d . 1 . .
C C13 0.54399(16) 0.18076(11) 0.94917(11) 0.0183(3) Uani d . 1 . .
H H13 0.5776 0.1138 0.9788 0.022 Uiso calc R 1 . .
C C14 0.45772(16) 0.25303(11) 1.00359(11) 0.0174(3) Uani d . 1 . .
H H14 0.4325 0.2359 1.0719 0.021 Uiso calc R 1 . .

loop_
_atom_site_aniso_label
_atom_site_aniso_U_11
_atom_site_aniso_U_22
_atom_site_aniso_U_33
_atom_site_aniso_U_12
_atom_site_aniso_U_13
_atom_site_aniso_U_23
O1 0.0306(6) 0.0227(6) 0.0229(6) 0.0100(5) 0.0082(4) 0.0054(4)
O2 0.0261(5) 0.0173(5) 0.0178(5) 0.0037(4) 0.0071(4) -0.0005(4)
O3 0.0320(6) 0.0225(6) 0.0170(5) 0.0004(4) 0.0110(4) 0.0007(4)
O4 0.0369(6) 0.0231(6) 0.0256(6) 0.0117(5) 0.0013(5) -0.0019(5)
O5 0.0252(5) 0.0326(6) 0.0179(5) 0.0014(5) 0.0076(4) -0.0044(4)
N1 0.0152(5) 0.0186(6) 0.0209(6) -0.0013(5) 0.0057(5) -0.0055(5)
N2 0.0182(6) 0.0190(6) 0.0156(6) 0.0005(5) 0.0063(5) -0.0032(5)
N3 0.0165(6) 0.0231(7) 0.0180(6) 0.0001(5) 0.0003(5) -0.0053(5)
C1 0.0145(6) 0.0173(7) 0.0190(7) -0.0017(5) 0.0007(5) 0.0010(6)
C2 0.0169(6) 0.0207(7) 0.0142(7) -0.0020(5) 0.0033(5) -0.0001(6)
C3 0.0147(6) 0.0165(7) 0.0194(7) -0.0025(5) 0.0027(5) -0.0030(6)
C4 0.0184(6) 0.0165(7) 0.0196(7) -0.0003(5) 0.0021(5) 0.0027(6)
C5 0.0179(7) 0.0221(8) 0.0139(7) -0.0035(6) 0.0039(5) 0.0001(5)
C6 0.0135(6) 0.0182(7) 0.0182(7) -0.0028(5) 0.0036(5) -0.0020(6)
C7 0.0141(6) 0.0212(7) 0.0183(7) -0.0040(5) 0.0029(5) -0.0021(6)
C8 0.0158(6) 0.0166(7) 0.0167(7) -0.0056(5) 0.0039(5) -0.0020(6)
C9 0.0135(6) 0.0163(7) 0.0169(7) -0.0038(5) 0.0016(5) -0.0029(5)
C10 0.0178(6) 0.0162(7) 0.0172(7) -0.0016(5) 0.0023(5) 0.0004(5)
C11 0.0171(6) 0.0220(7) 0.0147(7) -0.0029(6) 0.0033(5) -0.0014(6)
C12 0.0134(6) 0.0193(7) 0.0185(7) -0.0008(5) 0.0023(5) -0.0062(6)
C13 0.0180(7) 0.0180(7) 0.0183(7) -0.0006(6) -0.0005(5) -0.0009(6)
C14 0.0171(7) 0.0208(7) 0.0146(7) -0.0030(5) 0.0025(5) -0.0008(6)

loop_
_atom_type_symbol
_atom_type_description
_atom_type_scat_dispersion_real
_atom_type_scat_dispersion_imag
_atom_type_scat_source
C C 0.0033 0.0016 'International Tables Vol C Tables 4.2.6.8 and 6.1.1.4'
H H 0.0000 0.0000 'International Tables Vol C Tables 4.2.6.8 and 6.1.1.4'
N N 0.0061 0.0033 'International Tables Vol C Tables 4.2.6.8 and 6.1.1.4'
O O 0.0106 0.0060 'International Tables Vol C Tables 4.2.6.8 and 6.1.1.4'

loop_
_geom_angle_atom_site_label_1
_geom_angle_atom_site_label_2
_geom_angle_atom_site_label_3
_geom_angle_site_symmetry_1
_geom_angle_site_symmetry_3
_geom_angle
_geom_angle_publ_flag
C1 O1 H1 . . 108.8(13) ?
C3 O2 H2A . . 108.2(12) ?
C7 N1 N2 . . 116.19(12) ?
C8 N2 N1 . . 118.83(12) ?
C8 N2 H2B . . 126.4(11) ?
N1 N2 H2B . . 114.7(11) ?
O4 N3 O5 . . 123.19(12) ?
O4 N3 C12 . . 118.79(12) ?
O5 N3 C12 . . 118.00(12) ?
O1 C1 C2 . . 116.57(12) ?
O1 C1 C6 . . 122.64(12) ?
C2 C1 C6 . . 120.78(13) ?
C1 C2 C3 . . 119.94(13) ?
C1 C2 H2 . . 120.0 ?
C3 C2 H2 . . 120.0 ?
O2 C3 C2 . . 122.02(12) ?
O2 C3 C4 . . 117.61(12) ?
C2 C3 C4 . . 120.36(12) ?
C5 C4 C3 . . 119.47(13) ?
C5 C4 H4 . . 120.3 ?
C3 C4 H4 . . 120.3 ?
C4 C5 C6 . . 121.79(13) ?
C4 C5 H5 . . 119.1 ?
C6 C5 H5 . . 119.1 ?
C5 C6 C1 . . 117.65(12) ?
C5 C6 C7 . . 119.27(13) ?
C1 C6 C7 . . 123.09(13) ?
N1 C7 C6 . . 121.51(13) ?
N1 C7 H7 . . 119.2 ?
C6 C7 H7 . . 119.2 ?
O3 C8 N2 . . 122.48(12) ?
O3 C8 C9 . . 119.76(13) ?
N2 C8 C9 . . 117.77(12) ?
C14 C9 C10 . . 119.77(12) ?
C14 C9 C8 . . 115.90(12) ?
C10 C9 C8 . . 124.31(13) ?
C11 C10 C9 . . 120.27(13) ?
C11 C10 H10 . . 119.9 ?
C9 C10 H10 . . 119.9 ?
C12 C11 C10 . . 118.33(13) ?
C12 C11 H11 . . 120.8 ?
C10 C11 H11 . . 120.8 ?
C13 C12 C11 . . 122.80(13) ?
C13 C12 N3 . . 118.07(13) ?
C11 C12 N3 . . 119.12(12) ?
C14 C13 C12 . . 118.11(13) ?
C14 C13 H13 . . 120.9 ?
C12 C13 H13 . . 120.9 ?
C13 C14 C9 . . 120.69(13) ?
C13 C14 H14 . . 119.7 ?
C9 C14 H14 . . 119.7 ?

loop_
_geom_bond_atom_site_label_1
_geom_bond_atom_site_label_2
_geom_bond_site_symmetry_2
_geom_bond_distance
_geom_bond_publ_flag
O1 C1 . 1.3537(17) ?
O1 H1 . 0.860(15) ?
O2 C3 . 1.3576(16) ?
O2 H2A . 0.839(14) ?
O3 C8 . 1.2336(16) ?
O4 N3 . 1.2196(16) ?
O5 N3 . 1.2337(15) ?
N1 C7 . 1.2868(19) ?
N1 N2 . 1.3884(16) ?
N2 C8 . 1.3441(19) ?
N2 H2B . 0.865(13) ?
N3 C12 . 1.4705(17) ?
C1 C2 . 1.3880(19) ?
C1 C6 . 1.4121(19) ?
C2 C3 . 1.389(2) ?
C2 H2 . 0.9500 ?
C3 C4 . 1.3996(19) ?
C4 C5 . 1.3729(19) ?
C4 H4 . 0.9500 ?
C5 C6 . 1.409(2) ?
C5 H5 . 0.9500 ?
C6 C7 . 1.4454(19) ?
C7 H7 . 0.9500 ?
C8 C9 . 1.4999(18) ?
C9 C14 . 1.3927(19) ?
C9 C10 . 1.3939(19) ?
C10 C11 . 1.3847(19) ?
C10 H10 . 0.9500 ?
C11 C12 . 1.384(2) ?
C11 H11 . 0.9500 ?
C12 C13 . 1.3825(19) ?
C13 C14 . 1.3817(19) ?
C13 H13 . 0.9500 ?
C14 H14 . 0.9500 ?

loop_
_geom_hbond_atom_site_label_D
_geom_hbond_atom_site_label_H
_geom_hbond_atom_site_label_A
_geom_hbond_site_symmetry_A
_geom_hbond_distance_DH
_geom_hbond_distance_HA
_geom_hbond_distance_DA
_geom_hbond_angle_DHA
O1 H1 N1 . 0.860(15) 1.929(16) 2.6818(15) 145.5(17)
O2 H2A O3 2_557 0.839(14) 1.841(15) 2.6759(14) 173.3(18)
N2 H2B O5 2_656 0.865(13) 2.283(14) 3.0606(16) 149.6(14)
C2 H2 O3 2_557 0.95 2.47 3.1730(17) 131
C4 H4 O4 1_465 0.95 2.54 3.3428(17) 143
C7 H7 O5 2_656 0.95 2.40 3.2082(17) 143
C10 H10 O4 2_656 0.95 2.52 3.3627(18) 147

loop_
_cod_related_entry_id
_cod_related_entry_database
_cod_related_entry_code
1 ChemSpider 12230753
